data_2202130
loop_
_publ_author_name
'Okabe, Nobuo'
'Muranishi, Yasunori'

_publ_section_title
;
 <i>trans</i>-Diaquabis(isoquinoline-1-carboxylato-\k^2^<i>N,O</i>)zinc(II)
 dihydrate
;
_journal_issue 5
_journal_name_full 'Acta Crystallographica Section E'
_journal_page_first m247
_journal_page_last m248
_journal_paper_doi 10.1107/S1600536803008006
_journal_volume 59
_journal_year 2003
_chemical_formula_iupac '[Zn (C10 H6 N O2)2 (H2 O)2], 2H2 O'
_chemical_formula_moiety 'C20 H16 N2 O6 Zn, 2H2 O'
_chemical_formula_sum 'C20 H20 N2 O8 Zn'
_chemical_formula_weight 481.77
_space_group_IT_number 14
_symmetry_cell_setting monoclinic
_symmetry_space_group_name_Hall '-P 2yn'
_symmetry_space_group_name_H-M 'P 1 21/n 1'
_cell_angle_alpha 90
_cell_angle_beta 97.625(7)
_cell_angle_gamma 90
_cell_formula_units_Z 2
_cell_length_a 12.2240(10)
_cell_length_b 5.341(2)
_cell_length_c 15.1910(10)
_cell_measurement_reflns_used 25
_cell_measurement_temperature 296.2
_cell_measurement_theta_max 14.5
_cell_measurement_theta_min 12.8
_cell_volume 983.0(4)
_computing_cell_refinement 'MSC/AFC (Molecular Structure Corporation, 1992)'
_computing_data_collection 'MSC/AFC (Molecular Structure Corporation, 1992)'
_computing_data_reduction 'TEXSAN (Molecular Structure Corporation, Rigaku Corporation, 2000)'
_computing_molecular_graphics 'ORTEPII (Johnson, 1976)'
_computing_publication_material TEXSAN
_computing_structure_refinement 'SHELXL97 (Scheldrick, 1997)'
_computing_structure_solution 'SIR97 (Altomare et al., 1999) & DIRDIF94 (Beurskens et al., 1994)'
_diffrn_measured_fraction_theta_full 1.000
_diffrn_measured_fraction_theta_max 1.000
_diffrn_measurement_device_type 'Rigaku AFC-5R'
_diffrn_measurement_method \w-2\q
_diffrn_radiation_type 'Mo K\a'
_diffrn_radiation_wavelength 0.7107
_diffrn_reflns_av_R_equivalents 0.026
_diffrn_reflns_limit_h_max 15
_diffrn_reflns_limit_h_min 0
_diffrn_reflns_limit_k_max 6
_diffrn_reflns_limit_k_min 0
_diffrn_reflns_limit_l_max 19
_diffrn_reflns_limit_l_min -19
_diffrn_reflns_number 2598
_diffrn_reflns_theta_full 27.50
_diffrn_reflns_theta_max 27.50
_diffrn_standards_decay_% 0.39
_diffrn_standards_interval_count 150
_diffrn_standards_number 3
_exptl_absorpt_coefficient_mu 1.302
_exptl_absorpt_correction_T_max 0.937
_exptl_absorpt_correction_T_min 0.855
_exptl_absorpt_correction_type '\y scan'
_exptl_absorpt_process_details '(North et al., 1968)'
_exptl_crystal_colour colorless
_exptl_crystal_density_diffrn 1.628
_exptl_crystal_density_method 'not measured'
_exptl_crystal_description plate
_exptl_crystal_F_000 496.0
_exptl_crystal_size_max 0.300
_exptl_crystal_size_mid 0.100
_exptl_crystal_size_min 0.050
_refine_diff_density_max 0.32
_refine_diff_density_min -0.33
_refine_ls_extinction_method none
_refine_ls_goodness_of_fit_ref 0.818
_refine_ls_hydrogen_treatment noref
_refine_ls_number_parameters 142
_refine_ls_number_reflns 2247
_refine_ls_R_factor_gt 0.0360
_refine_ls_shift/su_max <0.001
_refine_ls_structure_factor_coef Fsqd
_refine_ls_weighting_details 'w = 1/[\s^2^(Fo^2^) + (0.1P)^2^] where P = (Fo^2^+2Fc^2^)/3'
_refine_ls_weighting_scheme calc
_refine_ls_wR_factor_ref 0.1287
_reflns_number_gt 1477
_reflns_number_total 2247
_reflns_threshold_expression I>2\s(I)
_cod_data_source_file ob6235.cif
_cod_data_source_block I
_cod_original_sg_symbol_H-M 'P 21/n'
_cod_database_code 2202130
_cod_database_fobs_code 2202130

loop_
_symmetry_equiv_pos_as_xyz
x,y,z
1/2-x,1/2+y,1/2-z
-x,-y,-z
1/2+x,1/2-y,1/2+z

loop_
_atom_site_label
_atom_site_fract_x
_atom_site_fract_y
_atom_site_fract_z
_atom_site_U_iso_or_equiv
_atom_site_adp_type
_atom_site_calc_flag
_atom_site_refinement_flags
_atom_site_occupancy
_atom_site_disorder_assembly
_atom_site_disorder_group
_atom_site_type_symbol
Zn1 0.5000 0.5000 0.5000 0.0264(2) Uani d S 1.00 . . Zn
O1 0.3933(2) 0.2219(4) 0.4469(2) 0.0303(5) Uani d . 1.00 . . O
O1W 0.4452(2) 0.7422(5) 0.3848(2) 0.0337(5) Uani d . 1.00 . . O
O2 0.2180(2) 0.1079(6) 0.4315(2) 0.0429(6) Uani d . 1.00 . . O
O2W 0.2002(3) 0.0193(5) 0.2538(2) 0.0503(7) Uani d . 1.00 . . O
N1 0.3594(2) 0.5840(5) 0.5583(2) 0.0243(5) Uani d . 1.00 . . N
C1 0.2756(2) 0.4290(6) 0.5373(2) 0.0230(6) Uani d . 1.00 . . C
C2 0.1770(2) 0.4453(6) 0.5775(2) 0.0243(7) Uani d . 1.00 . . C
C3 0.0875(3) 0.2744(7) 0.5626(2) 0.0329(7) Uani d . 1.00 . . C
C4 -0.0027(3) 0.3026(7) 0.6068(2) 0.0382(8) Uani d . 1.00 . . C
C5 -0.0097(3) 0.5038(8) 0.6654(2) 0.0398(8) Uani d . 1.00 . . C
C6 0.0740(3) 0.6715(7) 0.6807(2) 0.0350(8) Uani d . 1.00 . . C
C7 0.1691(3) 0.6463(6) 0.6382(2) 0.0267(6) Uani d . 1.00 . . C
C8 0.2596(3) 0.8088(7) 0.6562(2) 0.0330(7) Uani d . 1.00 . . C
C9 0.3518(3) 0.7722(7) 0.6173(2) 0.0324(7) Uani d . 1.00 . . C
C10 0.2962(3) 0.2363(6) 0.4663(2) 0.0261(6) Uani d . 1.00 . . C
H1A 0.4217 0.8767 0.3989 0.0404 Uiso calc . 1.00 . . H
H1B 0.3981 0.6783 0.3478 0.0404 Uiso calc . 1.00 . . H
H2A 0.2059 0.0370 0.3078 0.0604 Uiso calc . 1.00 . . H
H2B 0.2097 -0.1297 0.2442 0.0604 Uiso calc . 1.00 . . H
H3 0.0900 0.1429 0.5228 0.0395 Uiso calc . 1.00 . . H
H4 -0.0600 0.1869 0.5978 0.0459 Uiso calc . 1.00 . . H
H5 -0.0720 0.5220 0.6939 0.0478 Uiso calc . 1.00 . . H
H6 0.0686 0.8041 0.7196 0.0420 Uiso calc . 1.00 . . H
H8 0.2562 0.9424 0.6950 0.0396 Uiso calc . 1.00 . . H
H9 0.4117 0.8789 0.6315 0.0389 Uiso calc . 1.00 . . H

loop_
_atom_site_aniso_label
_atom_site_aniso_U_11
_atom_site_aniso_U_22
_atom_site_aniso_U_33
_atom_site_aniso_U_12
_atom_site_aniso_U_13
_atom_site_aniso_U_23
Zn1 0.0205(2) 0.0282(3) 0.0316(3) -0.0045(2) 0.0075(2) -0.0059(3)
O1 0.0250(10) 0.0300(10) 0.0380(10) -0.0048(9) 0.0086(9) -0.0120(10)
O1W 0.0360(10) 0.0300(10) 0.0350(10) 0.0040(10) 0.0033(9) -0.0010(10)
O2 0.0310(10) 0.056(2) 0.0440(10) -0.0170(10) 0.0100(10) -0.0240(10)
O2W 0.074(2) 0.044(2) 0.0320(10) 0.0080(10) 0.0030(10) 0.0000(10)
N1 0.0230(10) 0.0270(10) 0.0230(10) -0.0020(10) 0.0037(9) -0.0035(10)
C1 0.0230(10) 0.0230(10) 0.0220(10) 0.0000(10) 0.0030(10) 0.0000(10)
C2 0.0230(10) 0.026(2) 0.0230(10) 0.0000(10) 0.0030(10) 0.0030(10)
C3 0.027(2) 0.035(2) 0.037(2) -0.0040(10) 0.0080(10) -0.0050(10)
C4 0.027(2) 0.044(2) 0.046(2) -0.0070(10) 0.0090(10) 0.004(2)
C5 0.029(2) 0.050(2) 0.043(2) 0.004(2) 0.0150(10) 0.005(2)
C6 0.035(2) 0.037(2) 0.035(2) 0.0060(10) 0.0110(10) 0.0000(10)
C7 0.0270(10) 0.028(2) 0.0250(10) 0.0050(10) 0.0040(10) 0.0010(10)
C8 0.036(2) 0.032(2) 0.032(2) -0.0020(10) 0.0080(10) -0.0080(10)
C9 0.031(2) 0.031(2) 0.035(2) -0.0060(10) 0.0030(10) -0.0090(10)
C10 0.0260(10) 0.026(2) 0.0260(10) -0.0020(10) 0.0040(10) -0.0030(10)

loop_
_atom_type_symbol
_atom_type_description
_atom_type_scat_dispersion_real
_atom_type_scat_dispersion_imag
_atom_type_scat_source
C C 0.003 0.002
;International Tables for Crystallography
(1992, Vol. C, Tables 4.2.6.8 and 6.1.1.4)
;
H H 0.000 0.000
;International Tables for Crystallography
(1992, Vol. C, Table 6.1.1.4)
;
O O 0.011 0.006
;International Tables for Crystallography
(1992, Vol. C, Tables 4.2.6.8 and 6.1.1.4)
;
N N 0.006 0.003
;International Tables for Crystallography
(1992, Vol. C, Tables 4.2.6.8 and 6.1.1.4)
;
Zn Zn 0.284 1.430
;International Tables for Crystallography
(1992, Vol. C, Tables 4.2.6.8 and 6.1.1.4)
;

loop_
_geom_angle_atom_site_label_1
_geom_angle_atom_site_label_2
_geom_angle_atom_site_label_3
_geom_angle_site_symmetry_1
_geom_angle_site_symmetry_3
_geom_angle
_geom_angle_publ_flag
O1 Zn1 O1 . 3_666 180.000(10) no
O1 Zn1 O1W . . 90.11(9) yes
O1 Zn1 O1W . 3_666 89.89(9) no
O1 Zn1 N1 . . 78.91(10) yes
O1 Zn1 N1 . 3_666 101.09(10) no
O1 Zn1 O1W 3_666 . 89.89(9) no
O1 Zn1 O1W 3_666 3_666 90.11(9) no
O1 Zn1 N1 3_666 . 101.09(10) no
O1 Zn1 N1 3_666 3_666 78.91(10) no
O1W Zn1 O1W . 3_666 180.0 no
O1W Zn1 N1 . . 91.71(9) yes
O1W Zn1 N1 . 3_666 88.29(9) no
O1W Zn1 N1 3_666 . 88.29(9) no
O1W Zn1 N1 3_666 3_666 91.71(9) no
N1 Zn1 N1 . 3_666 180.0 no
Zn1 O1 C10 . . 115.4(2) yes
Zn1 O1W H1A . . 112.9 no
Zn1 O1W H1B . . 114.2 no
H1A O1W H1B . . 107.9 no
H2A O2W H2B . . 107.1 no
Zn1 N1 C1 . . 114.8(2) no
Zn1 N1 C9 . . 124.9(2) no
C1 N1 C9 . . 120.2(3) no
N1 C1 C2 . . 122.1(3) no
N1 C1 C10 . . 113.2(3) no
C2 C1 C10 . . 124.7(3) no
C1 C2 C3 . . 124.8(3) no
C1 C2 C7 . . 117.2(3) no
C3 C2 C7 . . 118.0(3) no
C2 C3 C4 . . 120.3(3) no
C2 C3 H3 . . 119.9 no
C4 C3 H3 . . 119.9 no
C3 C4 C5 . . 120.9(3) no
C3 C4 H4 . . 119.5 no
C5 C4 H4 . . 119.5 no
C4 C5 C6 . . 120.4(3) no
C4 C5 H5 . . 119.8 no
C6 C5 H5 . . 119.8 no
C5 C6 C7 . . 120.5(3) no
C5 C6 H6 . . 119.8 no
C7 C6 H6 . . 119.8 no
C2 C7 C6 . . 119.9(3) no
C2 C7 C8 . . 118.1(3) no
C6 C7 C8 . . 121.9(3) no
C7 C8 C9 . . 120.4(3) no
C7 C8 H8 . . 119.8 no
C9 C8 H8 . . 119.8 no
N1 C9 C8 . . 121.9(3) no
N1 C9 H9 . . 119.1 no
C8 C9 H9 . . 119.0 no
O1 C10 O2 . . 124.3(3) no
O1 C10 C1 . . 116.9(3) no
O2 C10 C1 . . 118.8(3) no

loop_
_geom_bond_atom_site_label_1
_geom_bond_atom_site_label_2
_geom_bond_site_symmetry_1
_geom_bond_site_symmetry_2
_geom_bond_distance
_geom_bond_publ_flag
Zn1 O1 . . 2.068(2) yes
Zn1 O1 . 3_666 2.068(2) no
Zn1 O1W . . 2.208(2) yes
Zn1 O1W . 3_666 2.208(2) no
Zn1 N1 . . 2.084(3) yes
Zn1 N1 . 3_666 2.084(3) no
O1 C10 . . 1.264(4) no
O1W H1A . . 0.813 no
O1W H1B . . 0.823 no
O2 C10 . . 1.237(4) no
O2W H2A . . 0.820 no
O2W H2B . . 0.820 no
N1 C1 . . 1.323(4) no
N1 C9 . . 1.358(4) no
C1 C2 . . 1.423(4) no
C1 C10 . . 1.535(4) no
C2 C3 . . 1.420(4) no
C2 C7 . . 1.427(4) no
C3 C4 . . 1.373(5) no
C3 H3 . . 0.930 no
C4 C5 . . 1.406(6) no
C4 H4 . . 0.930 no
C5 C6 . . 1.356(5) no
C5 H5 . . 0.930 no
C6 C7 . . 1.410(5) no
C6 H6 . . 0.930 no
C7 C8 . . 1.405(5) no
C8 C9 . . 1.354(5) no
C8 H8 . . 0.930 no
C9 H9 . . 0.930 no

loop_
_geom_contact_atom_site_label_1
_geom_contact_atom_site_label_2
_geom_contact_distance
_geom_contact_site_symmetry_2
O1 O1W 2.831(3) 1_545
O1 O2W 3.492(3) 2_555
O1W O2W 2.830(4) 2_555
O1W C10 3.524(4) 1_565
O1W O2 3.544(4) 1_565
O1W C9 3.593(4) 3_676
O2 C4 3.415(4) 3_556
O2 C5 3.458(4) 3_566
O2 C9 3.555(4) 1_545
O2W O2W 2.944(3) 2_555
O2W O2W 2.944(3) 2_545
C2 C4 3.550(4) 3_566
C3 C8 3.441(5) 1_545
C3 C4 3.477(5) 3_566
C3 C3 3.594(7) 3_566
C6 C8 3.562(5) 2_546
C9 C10 3.384(4) 1_565

loop_
_geom_hbond_atom_site_label_D
_geom_hbond_atom_site_label_H
_geom_hbond_atom_site_label_A
_geom_hbond_site_symmetry_A
_geom_hbond_distance_DH
_geom_hbond_distance_HA
_geom_hbond_distance_DA
_geom_hbond_angle_DHA
O1W H1A O1 1_565 0.81 2.03 2.831(3) 169
O1W H1B O2W 2 0.82 2.01 2.830(4) 172
O2W H2A O2 . 0.82 1.90 2.721(4) 175
O2W H2B O2W 2_545 0.82 2.17 2.944(3) 157

loop_
_geom_torsion_atom_site_label_1
_geom_torsion_atom_site_label_2
_geom_torsion_atom_site_label_3
_geom_torsion_atom_site_label_4
_geom_torsion_site_symmetry_2
_geom_torsion_site_symmetry_3
_geom_torsion_site_symmetry_4
_geom_torsion
_geom_torsion_publ_flag
Zn1 O1 C10 O2 . . . 169.9(3) no
Zn1 O1 C10 C1 . . . -9.3(3) no
Zn1 O1 C10 O2 3_666 3_666 3_666 -169.9(3) no
Zn1 O1 C10 C1 3_666 3_666 3_666 9.3(3) no
Zn1 N1 C1 C2 . . . 174.1(2) no
Zn1 N1 C1 C10 . . . -6.2(3) no
Zn1 N1 C9 C8 . . . -176.6(2) no
Zn1 N1 C1 C2 3_666 3_666 3_666 -174.1(2) no
Zn1 N1 C1 C10 3_666 3_666 3_666 6.2(3) no
Zn1 N1 C9 C8 3_666 3_666 3_666 176.6(2) no
O1 Zn1 N1 C1 . . . 1.4(2) no
O1 Zn1 N1 C9 . . . 177.9(3) no
O1 Zn1 N1 C1 . 3_666 3_666 178.6(2) no
O1 Zn1 N1 C9 . 3_666 3_666 2.1(3) no
O1 C10 C1 N1 . . . 10.5(4) no
O1 C10 C1 C2 . . . -169.8(3) no
O1W Zn1 O1 C10 . . . -87.0(2) no
O1W Zn1 O1 C10 . 3_666 3_666 -93.0(2) no
O1W Zn1 N1 C1 . . . 91.2(2) no
O1W Zn1 N1 C9 . . . -92.3(3) no
O1W Zn1 N1 C1 . 3_666 3_666 88.8(2) no
O1W Zn1 N1 C9 . 3_666 3_666 -87.7(3) no
O2 C10 C1 N1 . . . -168.8(3) no
O2 C10 C1 C2 . . . 10.9(5) no
N1 Zn1 O1 C10 . . . 4.7(2) no
N1 Zn1 O1 C10 . 3_666 3_666 175.3(2) no
N1 C1 C2 C3 . . . -175.3(3) no
N1 C1 C2 C7 . . . 3.6(4) no
N1 C9 C8 C7 . . . 1.9(5) no
C1 N1 C9 C8 . . . -0.3(5) no
C1 C2 C3 C4 . . . 178.0(3) no
C1 C2 C7 C6 . . . -179.5(3) no
C1 C2 C7 C8 . . . -1.9(4) no
C2 C1 N1 C9 . . . -2.5(4) no
C2 C3 C4 C5 . . . 1.8(5) no
C2 C7 C6 C5 . . . 0.9(5) no
C2 C7 C8 C9 . . . -0.7(5) no
C3 C2 C1 C10 . . . 5.0(5) no
C3 C2 C7 C6 . . . -0.5(4) no
C3 C2 C7 C8 . . . 177.1(3) no
C3 C4 C5 C6 . . . -1.3(5) no
C4 C3 C2 C7 . . . -0.9(5) no
C4 C5 C6 C7 . . . -0.1(5) no
C5 C6 C7 C8 . . . -176.6(3) no
C6 C7 C8 C9 . . . 176.8(3) no
C7 C2 C1 C10 . . . -176.1(3) no
C9 N1 C1 C10 . . . 177.1(3) no
C9 N1 C1 C10 . . . 177.1(3) no
